data_1505096
loop_
_publ_author_name
'Heinrich, M.A.'
'Pflaum, J.'
'Tripathi, A.K.'
'Frey, W.'
'Steigerwald, M.L.'
'Siegrist, T.'

_publ_section_title
;
 Enantiotropic Polymorphism in Di-indenoperylene
;
_journal_issue 51
_journal_name_full 'Journal of Physical Chemistry C'
_journal_page_first 18878
_journal_paper_doi 10.1021/jp0748967
_journal_volume 111
_journal_year 2007
_chemical_formula_moiety 'C32 H16'
_chemical_formula_sum 'C32 H16'
_chemical_formula_weight 800.96
_space_group_IT_number 2
_symmetry_cell_setting triclinic
_symmetry_space_group_name_Hall '-P 1'
_symmetry_space_group_name_H-M 'P -1'
_atom_sites_solution_hydrogens geom
_atom_sites_solution_primary direct
_audit_creation_date 06-07-12
_audit_creation_method CRYSTALS_ver_12.84
_cell_angle_alpha 98.128(4)
_cell_angle_beta 98.091(4)
_cell_angle_gamma 114.516(5)
_cell_formula_units_Z 4
_cell_length_a 11.5824(6)
_cell_length_b 12.9617(7)
_cell_length_c 14.8812(7)
_cell_measurement_reflns_used 0
_cell_measurement_temperature 298
_cell_measurement_theta_max 0
_cell_measurement_theta_min 0
_cell_volume 1962.3(2)
_computing_cell_refinement 'USER DEFINED CELL REFINEMENT'
_computing_data_collection 'USER DEFINED DATA COLLECTION'
_computing_data_reduction 'USER DEFINED DATA REDUCTION'
_computing_molecular_graphics 'CAMERON (Watkin et al., 1996)'
_computing_publication_material 'CRYSTALS (Betteridge et al., 2003)'
_computing_structure_refinement 'CRYSTALS (Betteridge et al., 2003)'
_computing_structure_solution 'USER DEFINED STRUCTURE SOLUTION'
_diffrn_ambient_temperature 298
_diffrn_measured_fraction_theta_full 0.998
_diffrn_measured_fraction_theta_max 0.936
_diffrn_measurement_device_type Unknown
_diffrn_measurement_method \w/2\q
_diffrn_radiation_monochromator graphite
_diffrn_radiation_type 'Mo K\a'
_diffrn_radiation_wavelength 0.71073
_diffrn_reflns_av_R_equivalents 0.079
_diffrn_reflns_limit_h_max 17
_diffrn_reflns_limit_h_min -17
_diffrn_reflns_limit_k_max 19
_diffrn_reflns_limit_k_min -19
_diffrn_reflns_limit_l_max 22
_diffrn_reflns_limit_l_min -22
_diffrn_reflns_number 61553
_diffrn_reflns_theta_full 31.362
_diffrn_reflns_theta_max 33.013
_diffrn_reflns_theta_min 2.414
_diffrn_standards_number 0
_exptl_absorpt_coefficient_mu 0.077
_exptl_absorpt_correction_T_max 1.0000
_exptl_absorpt_correction_T_min 1.0000
_exptl_absorpt_correction_type none
_exptl_crystal_colour red
_exptl_crystal_density_diffrn 1.355
_exptl_crystal_F_000 832
_refine_diff_density_max 0.41
_refine_diff_density_min -0.53
_refine_ls_extinction_method None
_refine_ls_goodness_of_fit_ref 0.4942
_refine_ls_hydrogen_treatment constr
_refine_ls_matrix_type full
_refine_ls_number_parameters 577
_refine_ls_number_reflns 10223
_refine_ls_number_restraints 0
_refine_ls_R_factor_all 0.1178
_refine_ls_R_factor_gt 0.0335
_refine_ls_shift/su_max 0.001109
_refine_ls_structure_factor_coef Fsqd
_refine_ls_weighting_details
;
 Method= Modified Sheldrick 
 w=1/[\s^2^(F^2^) + ( 0.03P)^2^ + 0.00P] 
 ,where P=(max(Fo^2^,0) + 2Fc^2^)/3 
;
_refine_ls_weighting_scheme calc
_refine_ls_wR_factor_all 0.0684
_refine_ls_wR_factor_gt 0.0646
_refine_ls_wR_factor_ref 0.0684
_reflns_limit_h_max 17
_reflns_limit_h_min -17
_reflns_limit_k_max 19
_reflns_limit_k_min -19
_reflns_limit_l_max 22
_reflns_limit_l_min 0
_reflns_number_gt 2823
_reflns_number_total 13868
_reflns_threshold_expression I>2.0\s(I)
_oxford_diffrn_Wilson_B_factor 0.00
_oxford_diffrn_Wilson_scale 0.00
_oxford_refine_ls_scale 2.359(8)
_oxford_structure_analysis_title DIP_298
_cod_data_source_file jp0748967-file002.cif
_cod_data_source_block DIP-298K
_cod_depositor_comments
;
The following automatic conversions were performed:

'_symmetry_cell_setting' value 'Triclinic' changed to 'triclinic'
according to /home/saulius/struct/CIF-dictionaries/cif_core.dic
dictionary named 'cif_core.dic' version 2.4.1 from 2010-06-29.

Automatic conversion script
Id: cif_fix_values 1715 2011-07-08 13:25:40Z adriana 
;
_cod_original_sg_symbol_H-M 'P -1 '
_cod_database_code 1505096

loop_
_symmetry_equiv_pos_as_xyz
x,y,z
-x,-y,-z

loop_
_atom_site_label
_atom_site_type_symbol
_atom_site_fract_x
_atom_site_fract_y
_atom_site_fract_z
_atom_site_U_iso_or_equiv
_atom_site_occupancy
_atom_site_adp_type
_atom_site_refinement_flags_posn
C1 C 0.25453(13) 0.87147(11) 0.66110(9) 0.0436 1.0000 Uani .
C2 C 0.25409(14) 0.94071(12) 0.74082(10) 0.0473 1.0000 Uani .
C3 C 0.14197(15) 0.92298(13) 0.77576(10) 0.0510 1.0000 Uani .
C4 C 0.18089(16) 1.02206(13) 0.85387(10) 0.0569 1.0000 Uani .
C5 C 0.31629(16) 1.09382(13) 0.86558(10) 0.0576 1.0000 Uani .
C6 C 0.36316(15) 1.04064(12) 0.79413(10) 0.0512 1.0000 Uani .
C7 C 0.47958(14) 1.06836(12) 0.76815(10) 0.0583 1.0000 Uani .
C8 C 0.48382(13) 0.99892(12) 0.68750(10) 0.0539 1.0000 Uani .
C9 C 0.37480(13) 0.90367(11) 0.63253(10) 0.0460 1.0000 Uani .
C10 C 0.37381(13) 0.83569(11) 0.54522(9) 0.0453 1.0000 Uani .
C11 C 0.25263(13) 0.74147(11) 0.49495(9) 0.0450 1.0000 Uani .
C12 C 0.25056(14) 0.67903(12) 0.41029(10) 0.0479 1.0000 Uani .
C13 C 0.36176(15) 0.70211(12) 0.37235(10) 0.0505 1.0000 Uani .
C14 C 0.31699(17) 0.61650(13) 0.28364(10) 0.0584 1.0000 Uani .
C15 C 0.18122(17) 0.54606(13) 0.27083(11) 0.0602 1.0000 Uani .
C16 C 0.13809(15) 0.58579(12) 0.35191(10) 0.0523 1.0000 Uani .
C17 C 0.02324(14) 0.55565(12) 0.38027(10) 0.0575 1.0000 Uani .
C18 C 0.02155(14) 0.61689(12) 0.46605(10) 0.0538 1.0000 Uani .
C19 C 0.13236(13) 0.70777(11) 0.52460(10) 0.0450 1.0000 Uani .
C20 C 0.13397(13) 0.77516(11) 0.61260(10) 0.0458 1.0000 Uani .
C21 C 0.02513(13) 0.75491(12) 0.64990(10) 0.0551 1.0000 Uani .
C22 C 0.02818(14) 0.82831(13) 0.73092(10) 0.0587 1.0000 Uani .
C23 C 0.11402(17) 0.45882(13) 0.19135(12) 0.0767 1.0000 Uani .
C24 C 0.1824(2) 0.44163(16) 0.12561(12) 0.0924 1.0000 Uani .
C25 C 0.3149(2) 0.51006(17) 0.13895(13) 0.0903 1.0000 Uani .
C26 C 0.38336(17) 0.59796(14) 0.21803(12) 0.0732 1.0000 Uani .
C27 C 0.47705(14) 0.79170(12) 0.42071(10) 0.0571 1.0000 Uani .
C28 C 0.48174(13) 0.85798(11) 0.50608(10) 0.0523 1.0000 Uani .
C29 C 0.37784(16) 1.19729(13) 0.93175(10) 0.0700 1.0000 Uani .
C30 C 0.3047(2) 1.22999(15) 0.98563(11) 0.0827 1.0000 Uani .
C31 C 0.1730(2) 1.16073(17) 0.97382(11) 0.0815 1.0000 Uani .
C32 C 0.10984(16) 1.05618(14) 0.90837(11) 0.0694 1.0000 Uani .
C33 C 0.23233(12) 0.14387(12) 0.40018(9) 0.0446 1.0000 Uani .
C34 C 0.21704(12) 0.06224(12) 0.32264(10) 0.0470 1.0000 Uani .
C35 C 0.16271(13) -0.05849(13) 0.31684(10) 0.0511 1.0000 Uani .
C36 C 0.16364(14) -0.11233(14) 0.22342(11) 0.0571 1.0000 Uani .
C37 C 0.22136(14) -0.02145(13) 0.17650(11) 0.0578 1.0000 Uani .
C38 C 0.25490(13) 0.08987(13) 0.23976(10) 0.0513 1.0000 Uani .
C39 C 0.31032(13) 0.20496(13) 0.23593(10) 0.0589 1.0000 Uani .
C40 C 0.32524(13) 0.28975(12) 0.31327(10) 0.0544 1.0000 Uani .
C41 C 0.28816(12) 0.26323(12) 0.39529(9) 0.0455 1.0000 Uani .
C42 C 0.30183(12) 0.34862(12) 0.47641(9) 0.0453 1.0000 Uani .
C43 C 0.26400(12) 0.30667(12) 0.55666(9) 0.0443 1.0000 Uani .
C44 C 0.27936(12) 0.38814(12) 0.63450(10) 0.0471 1.0000 Uani .
C45 C 0.32807(13) 0.50832(13) 0.63871(10) 0.0501 1.0000 Uani .
C46 C 0.32401(13) 0.56104(14) 0.73159(10) 0.0554 1.0000 Uani .
C47 C 0.27309(14) 0.47066(13) 0.78008(11) 0.0574 1.0000 Uani .
C48 C 0.24578(13) 0.36026(13) 0.71839(10) 0.0516 1.0000 Uani .
C49 C 0.19662(13) 0.24607(13) 0.72410(10) 0.0572 1.0000 Uani .
C50 C 0.18020(13) 0.16106(12) 0.64638(10) 0.0531 1.0000 Uani .
C51 C 0.21031(12) 0.18722(12) 0.56246(9) 0.0453 1.0000 Uani .
C52 C 0.19164(12) 0.10137(12) 0.47972(10) 0.0456 1.0000 Uani .
C53 C 0.13897(13) -0.01774(12) 0.47357(10) 0.0523 1.0000 Uani .
C54 C 0.12334(13) -0.09823(12) 0.39315(10) 0.0558 1.0000 Uani .
C55 C 0.25502(14) 0.49649(15) 0.86863(11) 0.0726 1.0000 Uani .
C56 C 0.28663(17) 0.61084(18) 0.90919(12) 0.0867 1.0000 Uani .
C57 C 0.33649(17) 0.69837(16) 0.86193(13) 0.0845 1.0000 Uani .
C58 C 0.35563(14) 0.67443(14) 0.77251(12) 0.0689 1.0000 Uani .
C59 C 0.36330(12) 0.54759(12) 0.56112(10) 0.0538 1.0000 Uani .
C60 C 0.34941(12) 0.46695(12) 0.48089(10) 0.0520 1.0000 Uani .
C61 C 0.23531(15) -0.04860(15) 0.08658(11) 0.0720 1.0000 Uani .
C62 C 0.19082(17) -0.16513(17) 0.04323(12) 0.0850 1.0000 Uani .
C63 C 0.13467(17) -0.25231(16) 0.08922(13) 0.0862 1.0000 Uani .
C64 C 0.12057(15) -0.22711(14) 0.17960(12) 0.0714 1.0000 Uani .
H71 H 0.5577 1.1343 0.8030 0.0595 1.0000 Uiso R
H81 H 0.5658 1.0200 0.6695 0.0575 1.0000 Uiso R
H171 H -0.0573 0.4928 0.3427 0.0622 1.0000 Uiso R
H181 H -0.0626 0.5930 0.4849 0.0554 1.0000 Uiso R
H211 H -0.0584 0.6869 0.6184 0.0610 1.0000 Uiso R
H221 H -0.0527 0.8118 0.7521 0.0692 1.0000 Uiso R
H231 H 0.0212 0.4109 0.1811 0.0856 1.0000 Uiso R
H241 H 0.1380 0.3824 0.0714 0.1058 1.0000 Uiso R
H251 H 0.3552 0.4965 0.0915 0.1025 1.0000 Uiso R
H261 H 0.4756 0.6433 0.2273 0.0927 1.0000 Uiso R
H271 H 0.5585 0.8115 0.3980 0.0678 1.0000 Uiso R
H281 H 0.5656 0.9233 0.5394 0.0577 1.0000 Uiso R
H291 H 0.4704 1.2451 0.9414 0.0826 1.0000 Uiso R
H301 H 0.3456 1.2983 1.0314 0.0966 1.0000 Uiso R
H311 H 0.1257 1.1851 1.0105 0.1004 1.0000 Uiso R
H321 H 0.0179 1.0110 0.8988 0.0888 1.0000 Uiso R
H391 H 0.3361 0.2295 0.1818 0.0633 1.0000 Uiso R
H401 H 0.3614 0.3725 0.3073 0.0572 1.0000 Uiso R
H491 H 0.1756 0.2215 0.7805 0.0636 1.0000 Uiso R
H501 H 0.1469 0.0787 0.6525 0.0585 1.0000 Uiso R
H531 H 0.1132 -0.0498 0.5292 0.0583 1.0000 Uiso R
H541 H 0.0855 -0.1828 0.3934 0.0623 1.0000 Uiso R
H551 H 0.2236 0.4380 0.9013 0.0823 1.0000 Uiso R
H561 H 0.2788 0.6276 0.9721 0.0942 1.0000 Uiso R
H571 H 0.3574 0.7759 0.8903 0.0930 1.0000 Uiso R
H581 H 0.3885 0.7389 0.7375 0.0783 1.0000 Uiso R
H591 H 0.3968 0.6320 0.5584 0.0587 1.0000 Uiso R
H601 H 0.3739 0.5000 0.4255 0.0538 1.0000 Uiso R
H611 H 0.2729 0.0098 0.0556 0.0863 1.0000 Uiso R
H621 H 0.1952 -0.1819 -0.0209 0.0992 1.0000 Uiso R
H631 H 0.1044 -0.3310 0.0584 0.0967 1.0000 Uiso R
H641 H 0.0835 -0.2899 0.2136 0.0857 1.0000 Uiso R

loop_
_atom_site_aniso_label
_atom_site_aniso_U_11
_atom_site_aniso_U_22
_atom_site_aniso_U_33
_atom_site_aniso_U_23
_atom_site_aniso_U_13
_atom_site_aniso_U_12
C1 0.0422(10) 0.0439(9) 0.0479(10) 0.0147(8) 0.0084(8) 0.0212(8)
C2 0.0456(10) 0.0503(10) 0.0482(10) 0.0152(8) 0.0088(8) 0.0225(8)
C3 0.0508(10) 0.0559(10) 0.0528(10) 0.0189(8) 0.0124(9) 0.0273(9)
C4 0.0676(12) 0.0650(11) 0.0523(10) 0.0208(9) 0.0168(9) 0.0395(10)
C5 0.0715(12) 0.0578(10) 0.0475(10) 0.0140(9) 0.0107(9) 0.0326(10)
C6 0.0531(10) 0.0518(10) 0.0499(10) 0.0152(8) 0.0085(9) 0.0240(9)
C7 0.0516(11) 0.0541(10) 0.0556(10) 0.0071(8) 0.0006(8) 0.0156(8)
C8 0.0409(9) 0.0571(10) 0.0617(10) 0.0136(9) 0.0096(8) 0.0201(8)
C9 0.0400(9) 0.0467(9) 0.0532(10) 0.0157(8) 0.0080(8) 0.0203(8)
C10 0.0401(9) 0.0469(9) 0.0521(10) 0.0154(8) 0.0089(8) 0.0215(8)
C11 0.0435(9) 0.0430(10) 0.0525(11) 0.0166(8) 0.0093(9) 0.0213(8)
C12 0.0462(10) 0.0454(9) 0.0542(10) 0.0141(8) 0.0084(9) 0.0223(8)
C13 0.0546(11) 0.0521(10) 0.0518(10) 0.0153(8) 0.0125(9) 0.0287(9)
C14 0.0768(13) 0.0568(11) 0.0528(11) 0.0169(9) 0.0161(9) 0.0383(10)
C15 0.0744(13) 0.0546(11) 0.0542(11) 0.0144(9) 0.0081(9) 0.0324(10)
C16 0.0584(11) 0.0460(9) 0.0520(10) 0.0125(8) 0.0053(9) 0.0244(9)
C17 0.0502(11) 0.0477(10) 0.0659(11) 0.0128(9) 0.0023(9) 0.0165(8)
C18 0.0451(10) 0.0508(9) 0.0633(11) 0.0159(8) 0.0092(8) 0.0190(8)
C19 0.0407(9) 0.0417(9) 0.0543(10) 0.0179(8) 0.0080(8) 0.0183(8)
C20 0.0405(9) 0.0445(9) 0.0559(10) 0.0180(8) 0.0094(8) 0.0204(8)
C21 0.0409(9) 0.0551(10) 0.0663(11) 0.0157(8) 0.0122(8) 0.0176(8)
C22 0.0517(10) 0.0712(11) 0.0637(11) 0.0214(9) 0.0209(9) 0.0327(9)
C23 0.0903(14) 0.0645(12) 0.0672(12) 0.0093(10) 0.0094(11) 0.0309(11)
C24 0.1289(19) 0.0780(14) 0.0646(14) -0.0016(11) 0.0174(13) 0.0472(14)
C25 0.1222(19) 0.0874(15) 0.0733(15) 0.0148(12) 0.0356(13) 0.0544(14)
C26 0.0896(13) 0.0738(12) 0.0671(12) 0.0160(10) 0.0257(11) 0.0440(11)
C27 0.0500(10) 0.0635(11) 0.0677(11) 0.0207(9) 0.0185(9) 0.0310(9)
C28 0.0425(10) 0.0518(9) 0.0628(10) 0.0137(8) 0.0096(8) 0.0214(8)
C29 0.0842(13) 0.0670(12) 0.0553(11) 0.0124(9) 0.0115(10) 0.0317(10)
C30 0.1188(17) 0.0760(13) 0.0578(12) 0.0099(10) 0.0201(12) 0.0489(14)
C31 0.1126(17) 0.0889(15) 0.0666(13) 0.0209(11) 0.0334(12) 0.0618(13)
C32 0.0819(13) 0.0819(13) 0.0626(11) 0.0217(10) 0.0217(10) 0.0499(11)
C33 0.0385(9) 0.0496(10) 0.0493(10) 0.0172(8) 0.0090(7) 0.0211(8)
C34 0.0446(9) 0.0504(10) 0.0491(10) 0.0140(9) 0.0085(8) 0.0236(8)
C35 0.0462(9) 0.0539(10) 0.0552(10) 0.0137(9) 0.0058(8) 0.0254(8)
C36 0.0551(10) 0.0606(11) 0.0590(11) 0.0097(10) 0.0041(8) 0.0326(9)
C37 0.0558(10) 0.0689(12) 0.0548(11) 0.0109(10) 0.0075(8) 0.0358(9)
C38 0.0488(9) 0.0566(11) 0.0522(10) 0.0139(9) 0.0097(8) 0.0268(8)
C39 0.0586(10) 0.0688(11) 0.0502(10) 0.0210(9) 0.0163(8) 0.0253(9)
C40 0.0532(10) 0.0546(10) 0.0531(10) 0.0191(8) 0.0128(8) 0.0191(8)
C41 0.0379(9) 0.0495(10) 0.0486(10) 0.0176(8) 0.0075(7) 0.0174(7)
C42 0.0396(9) 0.0484(10) 0.0474(9) 0.0157(8) 0.0079(7) 0.0181(7)
C43 0.0389(8) 0.0491(10) 0.0471(10) 0.0166(8) 0.0075(7) 0.0205(7)
C44 0.0427(9) 0.0520(10) 0.0474(10) 0.0164(8) 0.0080(8) 0.0207(8)
C45 0.0439(9) 0.0525(10) 0.0540(10) 0.0138(8) 0.0063(8) 0.0223(8)
C46 0.0502(10) 0.0576(11) 0.0577(11) 0.0090(10) 0.0051(8) 0.0266(8)
C47 0.0518(10) 0.0661(11) 0.0537(11) 0.0119(10) 0.0077(8) 0.0273(9)
C48 0.0477(9) 0.0580(11) 0.0511(10) 0.0164(9) 0.0102(8) 0.0242(8)
C49 0.0595(10) 0.0693(11) 0.0495(10) 0.0245(9) 0.0166(8) 0.0299(9)
C50 0.0551(10) 0.0536(10) 0.0555(10) 0.0226(8) 0.0144(8) 0.0246(8)
C51 0.0397(9) 0.0504(10) 0.0505(10) 0.0185(8) 0.0096(7) 0.0222(7)
C52 0.0373(9) 0.0496(10) 0.0523(10) 0.0185(8) 0.0081(7) 0.0199(7)
C53 0.0520(10) 0.0537(10) 0.0584(10) 0.0246(8) 0.0151(8) 0.0255(8)
C54 0.0545(10) 0.0480(9) 0.0695(11) 0.0201(9) 0.0105(8) 0.0260(8)
C55 0.0775(12) 0.0810(13) 0.0604(12) 0.0166(10) 0.0182(10) 0.0349(11)
C56 0.1027(15) 0.0925(15) 0.0669(13) 0.0057(12) 0.0215(11) 0.0480(13)
C57 0.0974(15) 0.0740(13) 0.0806(14) 0.0019(12) 0.0155(11) 0.0427(11)
C58 0.0723(12) 0.0672(12) 0.0691(12) 0.0089(10) 0.0121(9) 0.0357(10)
C59 0.0516(10) 0.0493(9) 0.0628(11) 0.0202(9) 0.0100(8) 0.0230(8)
C60 0.0518(10) 0.0535(10) 0.0534(10) 0.0218(8) 0.0117(8) 0.0226(8)
C61 0.0847(13) 0.0822(13) 0.0637(12) 0.0162(10) 0.0182(10) 0.0503(11)
C62 0.1110(16) 0.0957(15) 0.0635(12) 0.0069(12) 0.0164(11) 0.0645(13)
C63 0.1034(15) 0.0774(13) 0.0806(15) 0.0021(12) 0.0102(12) 0.0508(12)
C64 0.0812(12) 0.0663(12) 0.0709(13) 0.0087(10) 0.0101(10) 0.0407(10)

loop_
_atom_type_symbol
_atom_type_scat_dispersion_real
_atom_type_scat_dispersion_imag
_atom_type_scat_Cromer_Mann_a1
_atom_type_scat_Cromer_Mann_b1
_atom_type_scat_Cromer_Mann_a2
_atom_type_scat_Cromer_Mann_b2
_atom_type_scat_Cromer_Mann_a3
_atom_type_scat_Cromer_Mann_b3
_atom_type_scat_Cromer_Mann_a4
_atom_type_scat_Cromer_Mann_b4
_atom_type_scat_Cromer_Mann_c
_atom_type_scat_source
C 0.0033 0.0016 2.3100 20.8439 1.0200 10.2075 1.5886 0.5687 0.8650 51.6512 0.2156 'International Tables Vol C 4.2.6.8 and 6.1.1.4'
H 0.0000 0.0000 0.4930 10.5109 0.3229 26.1257 0.1402 3.1424 0.0408 57.7998 0.0030 'International Tables Vol C 4.2.6.8 and 6.1.1.4'

loop_
_geom_angle_atom_site_label_1
_geom_angle_atom_site_label_2
_geom_angle_atom_site_label_3
_geom_angle
_geom_angle_publ_flag
C2 C1 C9 117.27(13) yes
C2 C1 C20 117.64(13) yes
C9 C1 C20 125.08(13) yes
C1 C2 C3 123.97(14) yes
C1 C2 C6 124.49(14) yes
C3 C2 C6 111.46(14) yes
C2 C3 C4 106.34(13) yes
C2 C3 C22 117.96(14) yes
C4 C3 C22 135.62(14) yes
C3 C4 C5 107.93(13) yes
C3 C4 C32 131.94(16) yes
C5 C4 C32 119.98(15) yes
C4 C5 C6 107.87(13) yes
C4 C5 C29 120.30(15) yes
C6 C5 C29 131.69(16) yes
C5 C6 C2 106.31(13) yes
C5 C6 C7 135.83(15) yes
C2 C6 C7 117.78(14) yes
C6 C7 C8 119.16(13) yes
C6 C7 H71 121.4 no
C8 C7 H71 119.4 no
C7 C8 C9 122.88(13) yes
C7 C8 H81 118.3 no
C9 C8 H81 118.8 no
C1 C9 C8 118.29(13) yes
C1 C9 C10 117.44(13) yes
C8 C9 C10 124.24(13) yes
C9 C10 C11 117.70(12) yes
C9 C10 C28 124.64(13) yes
C11 C10 C28 117.64(13) yes
C10 C11 C12 117.80(13) yes
C10 C11 C19 124.83(13) yes
C12 C11 C19 117.36(13) yes
C11 C12 C13 123.66(14) yes
C11 C12 C16 124.34(14) yes
C13 C12 C16 111.99(14) yes
C12 C13 C14 105.87(13) yes
C12 C13 C27 118.27(14) yes
C14 C13 C27 135.85(15) yes
C13 C14 C15 108.24(14) yes
C13 C14 C26 131.16(17) yes
C15 C14 C26 120.60(15) yes
C14 C15 C16 108.22(14) yes
C14 C15 C23 120.01(15) yes
C16 C15 C23 131.77(17) yes
C15 C16 C12 105.67(13) yes
C15 C16 C17 136.58(15) yes
C12 C16 C17 117.75(14) yes
C16 C17 C18 119.54(14) yes
C16 C17 H171 121.3 no
C18 C17 H171 119.1 no
C17 C18 C19 123.03(13) yes
C17 C18 H181 117.8 no
C19 C18 H181 119.2 no
C11 C19 C18 117.95(13) yes
C11 C19 C20 117.34(12) yes
C18 C19 C20 124.64(13) yes
C19 C20 C1 117.55(12) yes
C19 C20 C21 124.31(13) yes
C1 C20 C21 118.07(13) yes
C20 C21 C22 122.61(13) yes
C20 C21 H211 119.1 no
C22 C21 H211 118.3 no
C21 C22 C3 119.63(13) yes
C21 C22 H221 118.8 no
C3 C22 H221 121.5 no
C15 C23 C24 118.65(17) yes
C15 C23 H231 121.0 no
C24 C23 H231 120.3 no
C23 C24 C25 120.99(17) yes
C23 C24 H241 119.5 no
C25 C24 H241 119.5 no
C24 C25 C26 121.00(18) yes
C24 C25 H251 117.3 no
C26 C25 H251 121.6 no
C25 C26 C14 118.74(17) yes
C25 C26 H261 120.2 no
C14 C26 H261 121.0 no
C13 C27 C28 119.36(13) yes
C13 C27 H271 122.0 no
C28 C27 H271 118.7 no
C27 C28 C10 123.25(13) yes
C27 C28 H281 118.2 no
C10 C28 H281 118.6 no
C5 C29 C30 118.79(16) yes
C5 C29 H291 120.6 no
C30 C29 H291 120.6 no
C29 C30 C31 120.94(16) yes
C29 C30 H301 119.4 no
C31 C30 H301 119.6 no
C30 C31 C32 121.06(16) yes
C30 C31 H311 119.3 no
C32 C31 H311 119.6 no
C31 C32 C4 118.92(16) yes
C31 C32 H321 120.1 no
C4 C32 H321 120.8 no
C34 C33 C41 117.90(13) yes
C34 C33 C52 117.14(12) yes
C41 C33 C52 124.95(13) yes
C33 C34 C35 124.40(13) yes
C33 C34 C38 124.21(13) yes
C35 C34 C38 111.39(13) yes
C34 C35 C36 106.62(13) yes
C34 C35 C54 117.95(14) yes
C36 C35 C54 135.43(14) yes
C35 C36 C37 107.76(13) yes
C35 C36 C64 131.69(15) yes
C37 C36 C64 120.54(15) yes
C36 C37 C38 107.96(13) yes
C36 C37 C61 119.66(15) yes
C38 C37 C61 132.38(15) yes
C37 C38 C34 106.26(13) yes
C37 C38 C39 136.11(14) yes
C34 C38 C39 117.64(14) yes
C38 C39 C40 119.36(13) yes
C38 C39 H391 122.0 no
C40 C39 H391 118.6 no
C39 C40 C41 123.36(13) yes
C39 C40 H401 117.6 no
C41 C40 H401 119.0 no
C33 C41 C40 117.52(13) yes
C33 C41 C42 117.70(13) yes
C40 C41 C42 124.78(13) yes
C41 C42 C43 117.40(12) yes
C41 C42 C60 124.45(13) yes
C43 C42 C60 118.14(13) yes
C42 C43 C44 117.44(12) yes
C42 C43 C51 125.00(13) yes
C44 C43 C51 117.56(12) yes
C43 C44 C45 124.15(13) yes
C43 C44 C48 124.08(13) yes
C45 C44 C48 111.75(13) yes
C44 C45 C46 106.15(13) yes
C44 C45 C59 117.94(14) yes
C46 C45 C59 135.89(15) yes
C45 C46 C47 108.05(13) yes
C45 C46 C58 131.42(15) yes
C47 C46 C58 120.49(15) yes
C46 C47 C48 107.98(13) yes
C46 C47 C55 119.84(15) yes
C48 C47 C55 132.15(15) yes
C47 C48 C44 106.06(13) yes
C47 C48 C49 135.83(14) yes
C44 C48 C49 118.10(14) yes
C48 C49 C50 119.28(13) yes
C48 C49 H491 122.3 no
C50 C49 H491 118.4 no
C49 C50 C51 123.15(13) yes
C49 C50 H501 118.2 no
C51 C50 H501 118.7 no
C43 C51 C50 117.80(13) yes
C43 C51 C52 117.44(12) yes
C50 C51 C52 124.76(13) yes
C51 C52 C33 117.42(12) yes
C51 C52 C53 124.53(13) yes
C33 C52 C53 118.05(13) yes
C52 C53 C54 123.22(13) yes
C52 C53 H531 119.8 no
C54 C53 H531 116.9 no
C53 C54 C35 119.23(13) yes
C53 C54 H541 119.3 no
C35 C54 H541 121.5 no
C47 C55 C56 119.30(16) yes
C47 C55 H551 120.2 no
C56 C55 H551 120.5 no
C55 C56 C57 120.64(17) yes
C55 C56 H561 117.9 no
C57 C56 H561 121.3 no
C56 C57 C58 121.10(16) yes
C56 C57 H571 119.8 no
C58 C57 H571 119.1 no
C57 C58 C46 118.63(16) yes
C57 C58 H581 120.3 no
C46 C58 H581 121.1 no
C45 C59 C60 119.30(13) yes
C45 C59 H591 122.5 no
C60 C59 H591 118.2 no
C59 C60 C42 123.02(13) yes
C59 C60 H601 116.0 no
C42 C60 H601 120.9 no
C37 C61 C62 119.02(16) yes
C37 C61 H611 120.3 no
C62 C61 H611 120.7 no
C61 C62 C63 120.78(17) yes
C61 C62 H621 117.3 no
C63 C62 H621 121.8 no
C62 C63 C64 121.20(17) yes
C62 C63 H631 119.5 no
C64 C63 H631 119.3 no
C63 C64 C36 118.79(16) yes
C63 C64 H641 121.1 no
C36 C64 H641 120.1 no

loop_
_geom_bond_atom_site_label_1
_geom_bond_atom_site_label_2
_geom_bond_distance
_geom_bond_publ_flag
C1 C2 1.3847(16) yes
C1 C9 1.4247(16) yes
C1 C20 1.4297(16) yes
C2 C3 1.4091(17) yes
C2 C6 1.4045(17) yes
C3 C4 1.4675(18) yes
C3 C22 1.3663(17) yes
C4 C5 1.4218(18) yes
C4 C32 1.3853(18) yes
C5 C6 1.4719(18) yes
C5 C29 1.3827(18) yes
C6 C7 1.3713(17) yes
C7 C8 1.4145(16) yes
C7 H71 0.959 no
C8 C9 1.3849(16) yes
C8 H81 0.962 no
C9 C10 1.4588(16) yes
C10 C11 1.4299(16) yes
C10 C28 1.3922(16) yes
C11 C12 1.3893(17) yes
C11 C19 1.4313(16) yes
C12 C13 1.4141(17) yes
C12 C16 1.4109(17) yes
C13 C14 1.4692(18) yes
C13 C27 1.3623(17) yes
C14 C15 1.4205(18) yes
C14 C26 1.3784(18) yes
C15 C16 1.4757(19) yes
C15 C23 1.3841(18) yes
C16 C17 1.3688(17) yes
C17 C18 1.4118(17) yes
C17 H171 0.970 no
C18 C19 1.3908(16) yes
C18 H181 0.987 no
C19 C20 1.4610(16) yes
C20 C21 1.3892(17) yes
C21 C22 1.4128(17) yes
C21 H211 0.990 no
C22 H221 0.979 no
C23 C24 1.391(2) yes
C23 H231 0.968 no
C24 C25 1.384(2) yes
C24 H241 0.941 no
C25 C26 1.386(2) yes
C25 H251 0.934 no
C26 H261 0.959 no
C27 C28 1.4100(17) yes
C27 H271 0.992 no
C28 H281 0.985 no
C29 C30 1.3905(19) yes
C29 H291 0.967 no
C30 C31 1.381(2) yes
C30 H301 0.929 no
C31 C32 1.3870(19) yes
C31 H311 0.936 no
C32 H321 0.955 no
C33 C34 1.3871(16) yes
C33 C41 1.4254(16) yes
C33 C52 1.4327(16) yes
C34 C35 1.4077(17) yes
C34 C38 1.4102(17) yes
C35 C36 1.4682(18) yes
C35 C54 1.3709(17) yes
C36 C37 1.4257(18) yes
C36 C64 1.3804(17) yes
C37 C38 1.4719(18) yes
C37 C61 1.3840(18) yes
C38 C39 1.3712(17) yes
C39 C40 1.4110(17) yes
C39 H391 0.950 no
C40 C41 1.3913(16) yes
C40 H401 0.999 no
C41 C42 1.4596(16) yes
C42 C43 1.4307(16) yes
C42 C60 1.3855(16) yes
C43 C44 1.3888(16) yes
C43 C51 1.4302(16) yes
C44 C45 1.4078(17) yes
C44 C48 1.4099(17) yes
C45 C46 1.4688(18) yes
C45 C59 1.3729(17) yes
C46 C47 1.4235(17) yes
C46 C58 1.3794(18) yes
C47 C48 1.4703(18) yes
C47 C55 1.3797(18) yes
C48 C49 1.3681(17) yes
C49 C50 1.4113(16) yes
C49 H491 0.966 no
C50 C51 1.3930(16) yes
C50 H501 0.996 no
C51 C52 1.4625(16) yes
C52 C53 1.3881(16) yes
C53 C54 1.4080(16) yes
C53 H531 1.005 no
C54 H541 0.998 no
C55 C56 1.3891(19) yes
C55 H551 0.932 no
C56 C57 1.383(2) yes
C56 H561 0.956 no
C57 C58 1.3926(19) yes
C57 H571 0.947 no
C58 H581 1.014 no
C59 C60 1.4132(16) yes
C59 H591 1.007 no
C60 H601 1.005 no
C61 C62 1.3958(19) yes
C61 H611 0.925 no
C62 C63 1.379(2) yes
C62 H621 0.962 no
C63 C64 1.3872(19) yes
C63 H631 0.948 no
C64 H641 0.995 no

loop_
_cod_related_entry_id
_cod_related_entry_database
_cod_related_entry_code
1 ChemSpider 87318
